data_7054272
loop_
_publ_author_name
'Hashemi, Lida'
'Morsali, Ali'
'B\"uy\"ukg\"ungor, Orhan'

_publ_section_title
;
 Anion influence on transformations of a nonporous 3D to porous 3D
 coordination polymer
;
_journal_name_full 'New Journal of Chemistry'
_journal_paper_doi 10.1039/c4nj00175c
_journal_year 2014
_chemical_formula_moiety 'C30 H28 N12 O6 Pb2 S2'
_chemical_formula_sum 'C30 H28 N12 O6 Pb2 S2'
_chemical_formula_weight 1131.14
_chemical_name_systematic
;
 ?
;
_space_group_IT_number 2
_symmetry_cell_setting triclinic
_symmetry_space_group_name_Hall '-P 1'
_symmetry_space_group_name_H-M 'P -1'
_atom_sites_solution_hydrogens geom
_atom_sites_solution_primary direct
_atom_sites_solution_secondary difmap
_audit_creation_method SHELXL-97
_cell_angle_alpha 90.072(4)
_cell_angle_beta 91.404(4)
_cell_angle_gamma 108.250(4)
_cell_formula_units_Z 2
_cell_length_a 7.8060(4)
_cell_length_b 12.1582(6)
_cell_length_c 20.5067(10)
_cell_measurement_reflns_used 20202
_cell_measurement_temperature 296
_cell_measurement_theta_max 28.03
_cell_measurement_theta_min 1.76
_cell_volume 1847.69(16)
_computing_cell_refinement X-AREA
_computing_data_collection 'X-AREA (Stoe & Cie, 2002)'
_computing_data_reduction 'X-RED32 (Stoe & Cie, 2002)'
_computing_molecular_graphics 'ORTEP-3 for Windows (Farrugia, 1997)'
_computing_publication_material 'WinGX (Farrugia, 1999)'
_computing_structure_refinement 'SHELXL-97 (Sheldrick, 1997)'
_computing_structure_solution 'SHELXS97 (Sheldrick, 2008)'
_diffrn_ambient_temperature 296
_diffrn_measured_fraction_theta_full 0.992
_diffrn_measured_fraction_theta_max 0.992
_diffrn_measurement_device_type 'STOE IPDS 2'
_diffrn_measurement_method 'rotation method'
_diffrn_radiation_monochromator graphite
_diffrn_radiation_source 'fine-focus sealed tube'
_diffrn_radiation_type MoK\a
_diffrn_radiation_wavelength 0.71073
_diffrn_reflns_av_R_equivalents 0.0508
_diffrn_reflns_av_sigmaI/netI 0.0380
_diffrn_reflns_limit_h_max 9
_diffrn_reflns_limit_h_min -9
_diffrn_reflns_limit_k_max 15
_diffrn_reflns_limit_k_min -15
_diffrn_reflns_limit_l_max 25
_diffrn_reflns_limit_l_min -25
_diffrn_reflns_number 20202
_diffrn_reflns_theta_full 26.50
_diffrn_reflns_theta_max 26.50
_diffrn_reflns_theta_min 1.76
_exptl_absorpt_coefficient_mu 9.272
_exptl_absorpt_correction_T_max 0.3907
_exptl_absorpt_correction_T_min 0.1153
_exptl_absorpt_correction_type integration
_exptl_absorpt_process_details '(X-RED32; Stoe & Cie, 2002)'
_exptl_crystal_colour yellow
_exptl_crystal_density_diffrn 2.033
_exptl_crystal_density_method 'not measured'
_exptl_crystal_description prism
_exptl_crystal_F_000 1072
_exptl_crystal_size_max 0.44
_exptl_crystal_size_mid 0.28
_exptl_crystal_size_min 0.15
_refine_diff_density_max 0.955
_refine_diff_density_min -1.589
_refine_diff_density_rms 0.126
_refine_ls_extinction_method none
_refine_ls_goodness_of_fit_ref 1.009
_refine_ls_hydrogen_treatment constr
_refine_ls_matrix_type full
_refine_ls_number_parameters 473
_refine_ls_number_reflns 7593
_refine_ls_number_restraints 0
_refine_ls_restrained_S_all 1.009
_refine_ls_R_factor_all 0.0381
_refine_ls_R_factor_gt 0.0278
_refine_ls_shift/su_max 0.003
_refine_ls_shift/su_mean 0.000
_refine_ls_structure_factor_coef Fsqd
_refine_ls_weighting_details 'calc w=1/[\s^2^(Fo^2^)+(0.0375P)^2^] where P=(Fo^2^+2Fc^2^)/3'
_refine_ls_weighting_scheme calc
_refine_ls_wR_factor_gt 0.0626
_refine_ls_wR_factor_ref 0.0658
_reflns_number_gt 6362
_reflns_number_total 7593
_reflns_threshold_expression >2\s(I)
_cod_data_source_file c4nj00175c2.cif
_cod_data_source_block morsali13
_cod_database_code 7054272

loop_
_symmetry_equiv_pos_as_xyz
'x, y, z'
'-x, -y, -z'

loop_
_atom_site_label
_atom_site_type_symbol
_atom_site_fract_x
_atom_site_fract_y
_atom_site_fract_z
_atom_site_U_iso_or_equiv
_atom_site_adp_type
_atom_site_occupancy
_atom_site_symmetry_multiplicity
_atom_site_calc_flag
_atom_site_refinement_flags
C1 C 0.5810(7) 0.1971(5) 0.8992(3) 0.0509(14) Uani 1 1 d .
H1 H 0.4583 0.1873 0.9014 0.061 Uiso 1 1 calc R
C2 C 0.6408(7) 0.1025(5) 0.9117(3) 0.0488(13) Uani 1 1 d .
H2 H 0.5595 0.0316 0.9231 0.059 Uiso 1 1 calc R
C3 C 0.8236(6) 0.1151(4) 0.9071(3) 0.0381(10) Uani 1 1 d .
C4 C 0.9365(7) 0.2233(4) 0.8922(3) 0.0470(13) Uani 1 1 d .
H4 H 1.0600 0.2361 0.8896 0.056 Uiso 1 1 calc R
C5 C 0.8664(7) 0.3130(5) 0.8811(3) 0.0521(14) Uani 1 1 d .
H5 H 0.9453 0.3854 0.8709 0.063 Uiso 1 1 calc R
C6 C 0.8951(6) 0.0155(4) 0.9160(2) 0.0386(10) Uani 1 1 d .
C7 C 0.7722(8) -0.1008(5) 0.9322(4) 0.0635(18) Uani 1 1 d .
H7A H 0.8408 -0.1460 0.9516 0.095 Uiso 1 1 calc R
H7B H 0.7119 -0.1387 0.8931 0.095 Uiso 1 1 calc R
H7C H 0.6845 -0.0930 0.9623 0.095 Uiso 1 1 calc R
C8 C 0.1582(13) 0.9615(7) 0.7931(3) 0.085(3) Uani 1 1 d .
H8A H 0.1033 1.0214 0.7979 0.128 Uiso 1 1 calc R
H8B H 0.0813 0.9001 0.7663 0.128 Uiso 1 1 calc R
H8C H 0.2729 0.9927 0.7729 0.128 Uiso 1 1 calc R
C9 C 0.1853(7) 0.9149(4) 0.8592(2) 0.0410(11) Uani 1 1 d .
C10 C 0.2713(6) 0.8212(4) 0.8636(2) 0.0354(10) Uani 1 1 d .
C11 C 0.2725(6) 0.7614(4) 0.9206(2) 0.0363(10) Uani 1 1 d .
H11 H 0.2222 0.7803 0.9580 0.044 Uiso 1 1 calc R
C12 C 0.3487(6) 0.6740(4) 0.9217(2) 0.0401(11) Uani 1 1 d .
H12 H 0.3457 0.6334 0.9603 0.048 Uiso 1 1 calc R
C13 C 0.4275(8) 0.7022(5) 0.8159(3) 0.0550(14) Uani 1 1 d .
H13 H 0.4820 0.6832 0.7796 0.066 Uiso 1 1 calc R
C14 C 0.3503(9) 0.7903(5) 0.8106(3) 0.0539(14) Uani 1 1 d .
H14 H 0.3522 0.8283 0.7712 0.065 Uiso 1 1 calc R
C15 C 0.7083(6) 0.5994(4) 1.0131(2) 0.0360(10) Uani 1 1 d .
C16 C 0.6332(7) 0.2833(5) 0.6766(3) 0.0500(13) Uani 1 1 d .
H16 H 0.6681 0.3086 0.7191 0.060 Uiso 1 1 calc R
C17 C 0.4753(7) 0.1913(5) 0.6666(3) 0.0450(12) Uani 1 1 d .
H17 H 0.4059 0.1570 0.7018 0.054 Uiso 1 1 calc R
C18 C 0.4225(6) 0.1514(4) 0.6034(2) 0.0380(10) Uani 1 1 d .
C19 C 0.5298(6) 0.2095(5) 0.5532(3) 0.0496(13) Uani 1 1 d .
H19 H 0.4984 0.1871 0.5100 0.059 Uiso 1 1 calc R
C20 C 0.6824(7) 0.3000(6) 0.5680(3) 0.0563(15) Uani 1 1 d .
H20 H 0.7521 0.3381 0.5337 0.068 Uiso 1 1 calc R
C21 C 0.2558(6) 0.0531(4) 0.5901(2) 0.0369(10) Uani 1 1 d .
C22 C 0.2230(7) -0.0012(6) 0.5236(3) 0.0585(15) Uani 1 1 d .
H22A H 0.1302 -0.0748 0.5254 0.088 Uiso 1 1 calc R
H22B H 0.3322 -0.0121 0.5087 0.088 Uiso 1 1 calc R
H22C H 0.1854 0.0485 0.4940 0.088 Uiso 1 1 calc R
C23 C 1.8414(8) 1.0563(6) 0.6719(4) 0.076(2) Uani 1 1 d .
H23A H 1.9540 1.0968 0.6935 0.114 Uiso 1 1 calc R
H23B H 1.7458 1.0415 0.7024 0.114 Uiso 1 1 calc R
H23C H 1.8186 1.1027 0.6369 0.114 Uiso 1 1 calc R
C24 C 1.8504(6) 0.9442(4) 0.6450(2) 0.0400(10) Uani 1 1 d .
C25 C 1.6822(6) 0.8441(4) 0.6377(2) 0.0361(10) Uani 1 1 d .
C26 C 1.5130(6) 0.8594(5) 0.6375(3) 0.0425(11) Uani 1 1 d .
H26 H 1.5027 0.9331 0.6422 0.051 Uiso 1 1 calc R
C27 C 1.3610(6) 0.7649(5) 0.6304(3) 0.0435(11) Uani 1 1 d .
H27 H 1.2491 0.7770 0.6295 0.052 Uiso 1 1 calc R
C28 C 1.5307(7) 0.6424(5) 0.6247(3) 0.0533(14) Uani 1 1 d .
H28 H 1.5375 0.5677 0.6206 0.064 Uiso 1 1 calc R
C29 C 1.6875(6) 0.7328(5) 0.6303(3) 0.0448(12) Uani 1 1 d .
H29 H 1.7980 0.7189 0.6291 0.054 Uiso 1 1 calc R
C30 C 0.8988(7) 0.6094(5) 0.5146(3) 0.0482(12) Uani 1 1 d .
N1 N 0.6920(6) 0.3008(4) 0.8843(2) 0.0487(11) Uani 1 1 d .
N2 N 1.0635(5) 0.0387(4) 0.9066(2) 0.0419(9) Uani 1 1 d .
N3 N 0.1359(5) 0.9483(4) 0.9121(2) 0.0410(9) Uani 1 1 d .
N4 N 0.4268(6) 0.6439(4) 0.8705(2) 0.0431(9) Uani 1 1 d .
N5 N 0.6139(6) 0.6038(4) 1.0551(2) 0.0514(11) Uani 1 1 d .
N6 N 0.2541(7) 0.3481(4) 0.7536(2) 0.0541(12) Uani 1 1 d .
N7 N 0.7363(6) 0.3365(4) 0.6284(2) 0.0528(12) Uani 1 1 d .
N8 N 0.1504(5) 0.0220(4) 0.6377(2) 0.0432(10) Uani 1 1 d .
N9 N 1.9956(5) 0.9285(4) 0.6266(2) 0.0432(10) Uani 1 1 d .
N10 N 1.3658(5) 0.6573(4) 0.6249(2) 0.0467(10) Uani 1 1 d .
N11 N 0.9573(8) 0.5794(5) 0.5608(2) 0.0623(14) Uani 1 1 d .
N12 N 0.9099(6) 0.6169(4) 0.7559(2) 0.0502(11) Uani 1 1 d .
O1 O 0.3218(6) 0.2983(4) 0.7952(2) 0.0671(12) Uani 1 1 d .
O2 O 0.1137(8) 0.2964(4) 0.7239(3) 0.097(2) Uani 1 1 d .
O3 O 0.3320(7) 0.4516(4) 0.7419(3) 0.0924(19) Uani 1 1 d .
O4 O 1.0151(6) 0.6645(4) 0.7127(2) 0.0658(12) Uani 1 1 d .
O5 O 0.8381(7) 0.6733(4) 0.7904(3) 0.0796(14) Uani 1 1 d .
O6 O 0.8783(8) 0.5116(4) 0.7654(3) 0.0869(16) Uani 1 1 d .
S1 S 0.84388(17) 0.59592(14) 0.95477(7) 0.0538(3) Uani 1 1 d .
S2 S 0.8193(3) 0.65568(19) 0.44915(9) 0.0769(6) Uani 1 1 d .
Pb1 Pb 0.58202(2) 0.479064(14) 0.854759(8) 0.03377(6) Uani 1 1 d .
Pb2 Pb 1.06833(2) 0.481515(15) 0.651452(8) 0.03673(6) Uani 1 1 d .

loop_
_atom_site_aniso_label
_atom_site_aniso_U_11
_atom_site_aniso_U_22
_atom_site_aniso_U_33
_atom_site_aniso_U_23
_atom_site_aniso_U_13
_atom_site_aniso_U_12
C1 0.033(2) 0.042(3) 0.084(4) -0.001(3) -0.002(2) 0.021(2)
C2 0.035(2) 0.035(3) 0.078(4) 0.008(3) 0.005(2) 0.013(2)
C3 0.035(2) 0.031(2) 0.053(3) -0.003(2) -0.003(2) 0.0174(19)
C4 0.032(2) 0.035(3) 0.078(4) 0.001(2) -0.002(2) 0.017(2)
C5 0.039(3) 0.035(3) 0.085(4) 0.009(3) 0.001(3) 0.016(2)
C6 0.039(2) 0.034(2) 0.048(3) 0.003(2) -0.002(2) 0.019(2)
C7 0.042(3) 0.039(3) 0.113(6) 0.011(3) 0.001(3) 0.017(2)
C8 0.156(8) 0.081(5) 0.055(4) 0.010(4) 0.000(4) 0.087(6)
C9 0.046(3) 0.038(3) 0.046(3) 0.007(2) -0.002(2) 0.024(2)
C10 0.035(2) 0.036(2) 0.039(2) 0.0017(19) -0.0033(18) 0.0185(19)
C11 0.036(2) 0.035(2) 0.041(2) 0.003(2) 0.0035(19) 0.0160(19)
C12 0.041(2) 0.041(3) 0.044(3) 0.012(2) 0.007(2) 0.020(2)
C13 0.072(4) 0.060(4) 0.047(3) 0.001(3) 0.010(3) 0.041(3)
C14 0.079(4) 0.056(3) 0.040(3) 0.009(3) 0.008(3) 0.039(3)
C15 0.028(2) 0.031(2) 0.046(3) 0.001(2) -0.0007(19) 0.0044(17)
C16 0.038(3) 0.053(3) 0.049(3) -0.007(3) 0.002(2) 0.000(2)
C17 0.037(2) 0.047(3) 0.044(3) 0.001(2) 0.007(2) 0.002(2)
C18 0.027(2) 0.040(3) 0.046(3) 0.007(2) 0.0039(18) 0.0093(18)
C19 0.034(2) 0.066(4) 0.042(3) 0.004(3) 0.000(2) 0.005(2)
C20 0.033(3) 0.072(4) 0.052(3) 0.011(3) 0.007(2) -0.001(2)
C21 0.027(2) 0.039(3) 0.044(3) 0.004(2) -0.0023(18) 0.0093(18)
C22 0.034(3) 0.078(4) 0.051(3) -0.014(3) 0.001(2) 0.000(3)
C23 0.040(3) 0.053(4) 0.129(7) -0.027(4) -0.010(3) 0.008(3)
C24 0.032(2) 0.039(3) 0.046(3) 0.002(2) -0.0040(19) 0.0068(19)
C25 0.028(2) 0.038(2) 0.039(2) 0.003(2) 0.0026(17) 0.0044(18)
C26 0.038(2) 0.040(3) 0.050(3) 0.005(2) 0.003(2) 0.013(2)
C27 0.029(2) 0.049(3) 0.051(3) 0.004(2) 0.004(2) 0.010(2)
C28 0.036(3) 0.044(3) 0.078(4) -0.003(3) 0.006(2) 0.008(2)
C29 0.030(2) 0.046(3) 0.058(3) 0.000(2) 0.005(2) 0.011(2)
C30 0.046(3) 0.053(3) 0.050(3) -0.002(3) 0.007(2) 0.022(2)
N1 0.045(2) 0.038(2) 0.070(3) 0.002(2) -0.004(2) 0.0221(19)
N2 0.040(2) 0.033(2) 0.060(3) 0.0031(19) 0.0000(19) 0.0213(17)
N3 0.040(2) 0.038(2) 0.054(3) 0.0023(19) 0.0006(18) 0.0246(18)
N4 0.046(2) 0.038(2) 0.051(2) 0.0009(19) -0.0009(19) 0.0222(19)
N5 0.047(2) 0.055(3) 0.049(3) -0.002(2) 0.009(2) 0.010(2)
N6 0.067(3) 0.040(3) 0.053(3) -0.003(2) -0.011(2) 0.014(2)
N7 0.031(2) 0.056(3) 0.058(3) 0.003(2) 0.0033(19) -0.0040(19)
N8 0.032(2) 0.043(2) 0.045(2) 0.0012(19) 0.0024(17) -0.0012(17)
N9 0.034(2) 0.044(2) 0.043(2) 0.0008(19) 0.0024(17) -0.0007(17)
N10 0.0282(19) 0.043(2) 0.062(3) -0.001(2) 0.0046(18) 0.0006(17)
N11 0.074(3) 0.077(4) 0.045(3) 0.005(3) -0.003(2) 0.038(3)
N12 0.042(2) 0.055(3) 0.051(3) 0.004(2) 0.004(2) 0.012(2)
O1 0.080(3) 0.057(3) 0.062(3) 0.013(2) -0.010(2) 0.018(2)
O2 0.103(4) 0.056(3) 0.104(4) 0.004(3) -0.053(3) -0.011(3)
O3 0.082(3) 0.052(3) 0.128(5) 0.015(3) -0.052(3) 0.003(2)
O4 0.063(3) 0.070(3) 0.064(3) 0.018(2) 0.025(2) 0.017(2)
O5 0.097(4) 0.064(3) 0.079(3) -0.001(3) 0.041(3) 0.025(3)
O6 0.105(4) 0.053(3) 0.107(4) 0.018(3) 0.053(3) 0.026(3)
S1 0.0334(6) 0.0654(9) 0.0561(8) -0.0071(7) 0.0095(5) 0.0057(6)
S2 0.0993(14) 0.0977(14) 0.0613(10) 0.0031(9) -0.0060(9) 0.0711(12)
Pb1 0.03375(9) 0.03322(10) 0.03874(10) 0.00062(7) 0.00335(7) 0.01665(7)
Pb2 0.02852(9) 0.03718(10) 0.04116(11) 0.00277(8) 0.00017(7) 0.00552(7)

loop_
_atom_type_symbol
_atom_type_description
_atom_type_scat_dispersion_real
_atom_type_scat_dispersion_imag
_atom_type_scat_source
C C 0.0033 0.0016 'International Tables Vol C Tables 4.2.6.8 and 6.1.1.4'
H H 0.0000 0.0000 'International Tables Vol C Tables 4.2.6.8 and 6.1.1.4'
N N 0.0061 0.0033 'International Tables Vol C Tables 4.2.6.8 and 6.1.1.4'
O O 0.0106 0.0060 'International Tables Vol C Tables 4.2.6.8 and 6.1.1.4'
S S 0.1246 0.1234 'International Tables Vol C Tables 4.2.6.8 and 6.1.1.4'
Pb Pb -3.3944 10.1111 'International Tables Vol C Tables 4.2.6.8 and 6.1.1.4'

loop_
_geom_angle_atom_site_label_1
_geom_angle_atom_site_label_2
_geom_angle_atom_site_label_3
_geom_angle
_geom_angle_site_symmetry_1
_geom_angle_site_symmetry_3
N1 C1 C2 122.7(5) . .
N1 C1 H1 118.6 . .
C2 C1 H1 118.6 . .
C1 C2 C3 119.3(5) . .
C1 C2 H2 120.4 . .
C3 C2 H2 120.4 . .
C4 C3 C2 117.1(4) . .
C4 C3 C6 120.9(4) . .
C2 C3 C6 122.0(4) . .
C3 C4 C5 119.9(5) . .
C3 C4 H4 120.0 . .
C5 C4 H4 120.0 . .
N1 C5 C4 123.1(5) . .
N1 C5 H5 118.4 . .
C4 C5 H5 118.4 . .
N2 C6 C7 124.6(4) . .
N2 C6 C3 114.9(4) . .
C7 C6 C3 120.5(4) . .
C6 C7 H7A 109.5 . .
C6 C7 H7B 109.5 . .
H7A C7 H7B 109.5 . .
C6 C7 H7C 109.5 . .
H7A C7 H7C 109.5 . .
H7B C7 H7C 109.5 . .
C9 C8 H8A 109.5 . .
C9 C8 H8B 109.5 . .
H8A C8 H8B 109.5 . .
C9 C8 H8C 109.5 . .
H8A C8 H8C 109.5 . .
H8B C8 H8C 109.5 . .
N3 C9 C10 117.1(4) . .
N3 C9 C8 124.1(4) . .
C10 C9 C8 118.8(5) . .
C14 C10 C11 117.4(4) . .
C14 C10 C9 121.2(4) . .
C11 C10 C9 121.5(4) . .
C12 C11 C10 119.3(5) . .
C12 C11 H11 120.3 . .
C10 C11 H11 120.3 . .
N4 C12 C11 123.7(4) . .
N4 C12 H12 118.2 . .
C11 C12 H12 118.2 . .
N4 C13 C14 122.8(5) . .
N4 C13 H13 118.6 . .
C14 C13 H13 118.6 . .
C10 C14 C13 119.9(5) . .
C10 C14 H14 120.1 . .
C13 C14 H14 120.1 . .
N5 C15 S1 178.7(5) . .
N7 C16 C17 123.2(5) . .
N7 C16 H16 118.4 . .
C17 C16 H16 118.4 . .
C16 C17 C18 119.1(5) . .
C16 C17 H17 120.5 . .
C18 C17 H17 120.5 . .
C19 C18 C17 117.2(5) . .
C19 C18 C21 121.6(5) . .
C17 C18 C21 121.2(4) . .
C20 C19 C18 119.4(5) . .
C20 C19 H19 120.3 . .
C18 C19 H19 120.3 . .
N7 C20 C19 123.7(5) . .
N7 C20 H20 118.1 . .
C19 C20 H20 118.1 . .
N8 C21 C18 115.8(5) . .
N8 C21 C22 125.1(4) . .
C18 C21 C22 119.1(4) . .
C21 C22 H22A 109.5 . .
C21 C22 H22B 109.5 . .
H22A C22 H22B 109.5 . .
C21 C22 H22C 109.5 . .
H22A C22 H22C 109.5 . .
H22B C22 H22C 109.5 . .
C24 C23 H23A 109.5 . .
C24 C23 H23B 109.5 . .
H23A C23 H23B 109.5 . .
C24 C23 H23C 109.5 . .
H23A C23 H23C 109.5 . .
H23B C23 H23C 109.5 . .
N9 C24 C25 116.8(5) . .
N9 C24 C23 123.6(5) . .
C25 C24 C23 119.6(5) . .
C29 C25 C26 117.1(4) . .
C29 C25 C24 121.5(4) . .
C26 C25 C24 121.4(5) . .
C27 C26 C25 119.6(5) . .
C27 C26 H26 120.2 . .
C25 C26 H26 120.2 . .
N10 C27 C26 123.3(5) . .
N10 C27 H27 118.4 . .
C26 C27 H27 118.4 . .
N10 C28 C29 122.6(5) . .
N10 C28 H28 118.7 . .
C29 C28 H28 118.7 . .
C28 C29 C25 120.2(5) . .
C28 C29 H29 119.9 . .
C25 C29 H29 119.9 . .
N11 C30 S2 178.4(6) . .
C5 N1 C1 117.8(4) . .
C5 N1 Pb1 118.6(3) . .
C1 N1 Pb1 123.5(3) . .
C6 N2 N3 117.3(4) . 1_645
C9 N3 N2 115.5(4) . 1_465
C13 N4 C12 117.0(4) . .
C13 N4 Pb1 111.3(3) . .
C12 N4 Pb1 131.6(3) . .
C15 N5 Pb1 153.3(4) . 2_667
O2 N6 O3 119.8(5) . .
O2 N6 O1 121.2(5) . .
O3 N6 O1 119.0(5) . .
C16 N7 C20 117.4(5) . .
C16 N7 Pb2 121.5(4) . .
C20 N7 Pb2 120.1(3) . .
C21 N8 N9 116.6(4) . 1_345
C24 N9 N8 114.7(5) . 1_765
C27 N10 C28 117.1(4) . .
C27 N10 Pb2 118.8(3) . .
C28 N10 Pb2 121.3(4) . .
C30 N11 Pb2 170.2(5) . .
O4 N12 O6 119.3(5) . .
O4 N12 O5 120.9(5) . .
O6 N12 O5 119.8(5) . .
N6 O1 Pb1 102.6(3) . .
N12 O4 Pb2 102.0(4) . .
C15 S1 Pb1 99.59(17) . .
C30 S2 Pb2 99.5(2) . 2_766
N5 Pb1 N1 79.15(16) 2_667 .
N5 Pb1 N4 80.54(15) 2_667 .
N1 Pb1 N4 158.38(15) . .
N5 Pb1 O1 77.77(15) 2_667 .
N1 Pb1 O1 77.64(14) . .
N4 Pb1 O1 105.15(14) . .
N5 Pb1 S1 85.58(12) 2_667 .
N1 Pb1 S1 83.58(11) . .
N4 Pb1 S1 87.57(10) . .
O1 Pb1 S1 156.87(9) . .
N11 Pb2 N7 78.00(17) . .
N11 Pb2 N10 78.26(17) . .
N7 Pb2 N10 155.43(15) . .
N11 Pb2 O4 77.62(16) . .
N7 Pb2 O4 104.33(15) . .
N10 Pb2 O4 76.55(13) . .
N11 Pb2 S2 87.62(13) . 2_766
N7 Pb2 S2 85.32(12) . 2_766
N10 Pb2 S2 87.45(11) . 2_766
O4 Pb2 S2 160.04(10) . 2_766

loop_
_geom_bond_atom_site_label_1
_geom_bond_atom_site_label_2
_geom_bond_distance
_geom_bond_site_symmetry_2
C1 N1 1.329(7) .
C1 C2 1.392(7) .
C1 H1 0.9300 .
C2 C3 1.393(7) .
C2 H2 0.9300 .
C3 C4 1.373(7) .
C3 C6 1.494(6) .
C4 C5 1.382(7) .
C4 H4 0.9300 .
C5 N1 1.326(7) .
C5 H5 0.9300 .
C6 N2 1.275(6) .
C6 C7 1.482(7) .
C7 H7A 0.9600 .
C7 H7B 0.9600 .
C7 H7C 0.9600 .
C8 C9 1.506(7) .
C8 H8A 0.9600 .
C8 H8B 0.9600 .
C8 H8C 0.9600 .
C9 N3 1.269(7) .
C9 C10 1.494(6) .
C10 C14 1.370(7) .
C10 C11 1.380(6) .
C11 C12 1.370(6) .
C11 H11 0.9300 .
C12 N4 1.334(7) .
C12 H12 0.9300 .
C13 N4 1.324(7) .
C13 C14 1.387(7) .
C13 H13 0.9300 .
C14 H14 0.9300 .
C15 N5 1.159(6) .
C15 S1 1.625(5) .
C16 N7 1.325(7) .
C16 C17 1.391(7) .
C16 H16 0.9300 .
C17 C18 1.391(7) .
C17 H17 0.9300 .
C18 C19 1.390(7) .
C18 C21 1.485(6) .
C19 C20 1.372(8) .
C19 H19 0.9300 .
C20 N7 1.330(7) .
C20 H20 0.9300 .
C21 N8 1.272(6) .
C21 C22 1.495(7) .
C22 H22A 0.9600 .
C22 H22B 0.9600 .
C22 H22C 0.9600 .
C23 C24 1.491(8) .
C23 H23A 0.9600 .
C23 H23B 0.9600 .
C23 H23C 0.9600 .
C24 N9 1.273(6) .
C24 C25 1.489(6) .
C25 C29 1.376(7) .
C25 C26 1.390(6) .
C26 C27 1.373(7) .
C26 H26 0.9300 .
C27 N10 1.324(7) .
C27 H27 0.9300 .
C28 N10 1.355(7) .
C28 C29 1.367(7) .
C28 H28 0.9300 .
C29 H29 0.9300 .
C30 N11 1.149(7) .
C30 S2 1.638(6) .
N1 Pb1 2.635(4) .
N2 N3 1.388(5) 1_645
N3 N2 1.388(5) 1_465
N4 Pb1 2.670(4) .
N5 Pb1 2.440(4) 2_667
N6 O2 1.226(6) .
N6 O3 1.240(6) .
N6 O1 1.246(6) .
N7 Pb2 2.669(4) .
N8 N9 1.389(5) 1_345
N9 N8 1.389(5) 1_765
N10 Pb2 2.686(4) .
N11 Pb2 2.490(5) .
N12 O4 1.238(6) .
N12 O6 1.242(6) .
N12 O5 1.243(6) .
O1 Pb1 2.743(5) .
O4 Pb2 2.701(5) .
S1 Pb1 2.8933(15) .
S2 Pb2 2.9671(19) 2_766
Pb1 N5 2.440(5) 2_667
Pb2 S2 2.9671(19) 2_766

loop_
_geom_torsion_atom_site_label_1
_geom_torsion_atom_site_label_2
_geom_torsion_atom_site_label_3
_geom_torsion_atom_site_label_4
_geom_torsion
_geom_torsion_site_symmetry_4
N1 C1 C2 C3 -1.6(10) .
C1 C2 C3 C4 2.1(9) .
C1 C2 C3 C6 -176.3(5) .
C2 C3 C4 C5 -1.5(9) .
C6 C3 C4 C5 176.9(5) .
C3 C4 C5 N1 0.3(10) .
C4 C3 C6 N2 -2.2(8) .
C2 C3 C6 N2 176.1(5) .
C4 C3 C6 C7 179.9(6) .
C2 C3 C6 C7 -1.8(8) .
N3 C9 C10 C14 -171.2(5) .
C8 C9 C10 C14 10.3(8) .
N3 C9 C10 C11 9.6(7) .
C8 C9 C10 C11 -168.9(6) .
C14 C10 C11 C12 -1.0(8) .
C9 C10 C11 C12 178.2(5) .
C10 C11 C12 N4 1.5(8) .
C11 C10 C14 C13 -0.1(9) .
C9 C10 C14 C13 -179.3(6) .
N4 C13 C14 C10 0.9(10) .
N7 C16 C17 C18 0.8(9) .
C16 C17 C18 C19 -2.1(8) .
C16 C17 C18 C21 179.6(5) .
C17 C18 C19 C20 1.5(8) .
C21 C18 C19 C20 179.9(5) .
C18 C19 C20 N7 0.4(10) .
C19 C18 C21 N8 -166.4(5) .
C17 C18 C21 N8 11.8(7) .
C19 C18 C21 C22 13.3(7) .
C17 C18 C21 C22 -168.5(5) .
N9 C24 C25 C29 18.9(7) .
C23 C24 C25 C29 -162.2(6) .
N9 C24 C25 C26 -160.7(5) .
C23 C24 C25 C26 18.2(8) .
C29 C25 C26 C27 0.3(7) .
C24 C25 C26 C27 179.8(5) .
C25 C26 C27 N10 1.4(8) .
N10 C28 C29 C25 1.2(9) .
C26 C25 C29 C28 -1.5(8) .
C24 C25 C29 C28 178.9(5) .
C4 C5 N1 C1 0.3(10) .
C4 C5 N1 Pb1 -176.5(5) .
C2 C1 N1 C5 0.3(9) .
C2 C1 N1 Pb1 177.0(5) .
C7 C6 N2 N3 -0.1(8) 1_645
C3 C6 N2 N3 -177.9(4) 1_645
C10 C9 N3 N2 177.4(4) 1_465
C8 C9 N3 N2 -4.2(8) 1_465
C14 C13 N4 C12 -0.5(9) .
C14 C13 N4 Pb1 178.1(5) .
C11 C12 N4 C13 -0.8(8) .
C11 C12 N4 Pb1 -179.0(4) .
S1 C15 N5 Pb1 -133(22) 2_667
C17 C16 N7 C20 1.1(9) .
C17 C16 N7 Pb2 -167.3(4) .
C19 C20 N7 C16 -1.7(10) .
C19 C20 N7 Pb2 166.8(5) .
C18 C21 N8 N9 -178.7(4) 1_345
C22 C21 N8 N9 1.6(8) 1_345
C25 C24 N9 N8 -176.6(4) 1_765
C23 C24 N9 N8 4.6(8) 1_765
C26 C27 N10 C28 -1.6(8) .
C26 C27 N10 Pb2 159.7(4) .
C29 C28 N10 C27 0.3(9) .
C29 C28 N10 Pb2 -160.5(5) .
S2 C30 N11 Pb2 -152(18) .
O2 N6 O1 Pb1 -168.6(6) .
O3 N6 O1 Pb1 12.0(7) .
O6 N12 O4 Pb2 9.1(6) .
O5 N12 O4 Pb2 -172.1(5) .
N5 C15 S1 Pb1 -149(22) .
N11 C30 S2 Pb2 114(20) 2_766
C5 N1 Pb1 N5 -142.4(5) 2_667
C1 N1 Pb1 N5 41.0(5) 2_667
C5 N1 Pb1 N4 -122.1(5) .
C1 N1 Pb1 N4 61.3(7) .
C5 N1 Pb1 O1 137.9(5) .
C1 N1 Pb1 O1 -38.7(5) .
C5 N1 Pb1 S1 -55.6(4) .
C1 N1 Pb1 S1 127.7(5) .
C13 N4 Pb1 N5 -154.9(4) 2_667
C12 N4 Pb1 N5 23.4(5) 2_667
C13 N4 Pb1 N1 -175.1(4) .
C12 N4 Pb1 N1 3.2(7) .
C13 N4 Pb1 O1 -80.4(4) .
C12 N4 Pb1 O1 97.9(5) .
C13 N4 Pb1 S1 119.2(4) .
C12 N4 Pb1 S1 -62.5(5) .
N6 O1 Pb1 N5 119.0(4) 2_667
N6 O1 Pb1 N1 -159.6(4) .
N6 O1 Pb1 N4 42.5(4) .
N6 O1 Pb1 S1 164.0(3) .
C15 S1 Pb1 N5 -25.5(2) 2_667
C15 S1 Pb1 N1 -105.1(2) .
C15 S1 Pb1 N4 55.1(2) .
C15 S1 Pb1 O1 -69.3(3) .
C30 N11 Pb2 N7 -49(3) .
C30 N11 Pb2 N10 125(3) .
C30 N11 Pb2 O4 -157(3) .
C30 N11 Pb2 S2 37(3) 2_766
C16 N7 Pb2 N11 -141.7(5) .
C20 N7 Pb2 N11 50.3(5) .
C16 N7 Pb2 N10 -156.9(4) .
C20 N7 Pb2 N10 35.0(7) .
C16 N7 Pb2 O4 -68.0(5) .
C20 N7 Pb2 O4 124.0(5) .
C16 N7 Pb2 S2 129.7(5) 2_766
C20 N7 Pb2 S2 -38.3(5) 2_766
C27 N10 Pb2 N11 59.8(4) .
C28 N10 Pb2 N11 -139.7(5) .
C27 N10 Pb2 N7 75.0(6) .
C28 N10 Pb2 N7 -124.5(5) .
C27 N10 Pb2 O4 -20.1(4) .
C28 N10 Pb2 O4 140.4(5) .
C27 N10 Pb2 S2 147.9(4) 2_766
C28 N10 Pb2 S2 -51.6(4) 2_766
N12 O4 Pb2 N11 123.7(4) .
N12 O4 Pb2 N7 49.7(4) .
N12 O4 Pb2 N10 -155.6(4) .
N12 O4 Pb2 S2 166.8(2) 2_766
